data_7030796
loop_
_publ_author_name
'Schmidt, David'
'Zell, Thomas'
'Schaub, Thomas'
'Radius, Udo'

_publ_section_title
;
 Si-H bond activation at {(NHC)2Ni(0)} leading to hydrido silyl and
 bis(silyl) complexes: a versatile tool for catalytic Si-H/D exchange,
 acceptorless dehydrogenative coupling of hydrosilanes, and hydrogenation
 of disilanes to hydrosilanes.
;
_journal_issue 28
_journal_name_full 'Dalton transactions (Cambridge, England : 2003)'
_journal_page_first 10816
_journal_page_last 10827
_journal_paper_doi 10.1039/c4dt01250j
_journal_volume 43
_journal_year 2014
_chemical_formula_moiety C22H46N4NiSi2
_chemical_formula_sum 'C22 H46 N4 Ni Si2'
_chemical_formula_weight 481.52
_chemical_name_systematic ?
_space_group_IT_number 15
_symmetry_cell_setting monoclinic
_symmetry_space_group_name_Hall '-C 2yc'
_symmetry_space_group_name_H-M 'C 1 2/c 1'
_atom_sites_solution_hydrogens geom
_atom_sites_solution_primary direct
_atom_sites_solution_secondary difmap
_audit_creation_method 'SHELXL-97 + manual editing'
_cell_angle_alpha 90.00
_cell_angle_beta 99.54(3)
_cell_angle_gamma 90.00
_cell_formula_units_Z 8
_cell_length_a 32.548(7)
_cell_length_b 9.6502(19)
_cell_length_c 18.368(4)
_cell_measurement_reflns_used 8000
_cell_measurement_temperature 203(2)
_cell_measurement_theta_max 25.85
_cell_measurement_theta_min 2.25
_cell_volume 5690(2)
_computing_cell_refinement 'STOE X-AREA'
_computing_data_collection 'STOE X-AREA'
_computing_data_reduction 'STOE X-RED'
_computing_molecular_graphics 'SHELXL-97 (Sheldrick, 1997)'
_computing_publication_material 'SHELXL-97 (Sheldrick, 1997)'
_computing_structure_refinement 'SHELXL-97 (Sheldrick, 1997)'
_computing_structure_solution 'SHELXS-97 (Sheldrick, 1990)'
_diffrn_ambient_temperature 203(2)
_diffrn_detector_area_resol_mean 6.67
_diffrn_measured_fraction_theta_full 0.965
_diffrn_measured_fraction_theta_max 0.965
_diffrn_measurement_device_type 'STOE IPDS 1'
_diffrn_measurement_method rotation
_diffrn_radiation_monochromator graphite
_diffrn_radiation_source 'fine-focus sealed tube'
_diffrn_radiation_type MoK\a
_diffrn_radiation_wavelength 0.71073
_diffrn_reflns_av_R_equivalents 0.0448
_diffrn_reflns_av_sigmaI/netI 0.0388
_diffrn_reflns_limit_h_max 39
_diffrn_reflns_limit_h_min -37
_diffrn_reflns_limit_k_max 11
_diffrn_reflns_limit_k_min -11
_diffrn_reflns_limit_l_max 22
_diffrn_reflns_limit_l_min -22
_diffrn_reflns_number 17280
_diffrn_reflns_theta_full 25.95
_diffrn_reflns_theta_max 25.95
_diffrn_reflns_theta_min 2.20
_exptl_absorpt_coefficient_mu 0.780
_exptl_absorpt_correction_type none
_exptl_crystal_colour orange
_exptl_crystal_density_diffrn 1.124
_exptl_crystal_density_method 'not measured'
_exptl_crystal_description prism
_exptl_crystal_F_000 2096
_exptl_crystal_size_max 0.50
_exptl_crystal_size_mid 0.30
_exptl_crystal_size_min 0.20
_refine_diff_density_max 0.411
_refine_diff_density_min -0.323
_refine_diff_density_rms 0.055
_refine_ls_extinction_method none
_refine_ls_goodness_of_fit_ref 1.000
_refine_ls_hydrogen_treatment mixed
_refine_ls_matrix_type full
_refine_ls_number_parameters 270
_refine_ls_number_reflns 5357
_refine_ls_number_restraints 0
_refine_ls_restrained_S_all 1.000
_refine_ls_R_factor_all 0.0563
_refine_ls_R_factor_gt 0.0371
_refine_ls_shift/su_max 0.000
_refine_ls_shift/su_mean 0.000
_refine_ls_structure_factor_coef Fsqd
_refine_ls_weighting_details 'calc w=1/[\s^2^(Fo^2^)+(0.0585P)^2^+0.3934P] where P=(Fo^2^+2Fc^2^)/3'
_refine_ls_weighting_scheme calc
_refine_ls_wR_factor_gt 0.0872
_refine_ls_wR_factor_ref 0.0952
_reflns_number_gt 4120
_reflns_number_total 5357
_reflns_threshold_expression >2sigma(I)
_cod_data_source_file c4dt01250j2.cif
_cod_data_source_block cis_9
_cod_depositor_comments 'Adding full bibliography for 7030793--7030800.cif.'
_cod_original_cell_volume 5689(2)
_cod_original_sg_symbol_H-M C2/c
_cod_database_code 7030796

loop_
_symmetry_equiv_pos_as_xyz
'x, y, z'
'-x, y, -z+1/2'
'x+1/2, y+1/2, z'
'-x+1/2, y+1/2, -z+1/2'
'-x, -y, -z'
'x, -y, z-1/2'
'-x+1/2, -y+1/2, -z'
'x+1/2, -y+1/2, z-1/2'

loop_
_atom_site_label
_atom_site_type_symbol
_atom_site_fract_x
_atom_site_fract_y
_atom_site_fract_z
_atom_site_U_iso_or_equiv
_atom_site_adp_type
_atom_site_occupancy
_atom_site_symmetry_multiplicity
_atom_site_calc_flag
_atom_site_refinement_flags
Ni1 Ni 0.124195(9) 0.32585(3) 0.059868(14) 0.02764(10) Uani 1 1 d .
Si1 Si 0.08322(2) 0.38383(7) -0.04621(3) 0.03397(16) Uani 1 1 d .
Si2 Si 0.16308(2) 0.49780(7) 0.02492(4) 0.03631(17) Uani 1 1 d .
C1 C 0.10437(8) 0.1372(2) 0.05453(12) 0.0311(5) Uani 1 1 d .
C2 C 0.09940(9) -0.0911(3) 0.02413(17) 0.0486(7) Uani 1 1 d .
H2A H 0.1045 -0.1766 0.0028 0.058 Uiso 1 1 calc R
C3 C 0.07179(9) -0.0664(3) 0.06860(17) 0.0506(7) Uani 1 1 d .
H3A H 0.0536 -0.1311 0.0844 0.061 Uiso 1 1 calc R
C4 C 0.05145(9) 0.1440(3) 0.13750(15) 0.0493(7) Uani 1 1 d .
H4A H 0.0572 0.2443 0.1339 0.059 Uiso 1 1 calc R
C5 C 0.06729(14) 0.1013(6) 0.21654(19) 0.1012(16) Uani 1 1 d .
H5A H 0.0971 0.1176 0.2280 0.152 Uiso 1 1 calc R
H5B H 0.0617 0.0036 0.2226 0.152 Uiso 1 1 calc R
H5C H 0.0533 0.1553 0.2496 0.152 Uiso 1 1 calc R
C6 C 0.00514(10) 0.1248(4) 0.1142(2) 0.0724(10) Uani 1 1 d .
H6A H -0.0029 0.1542 0.0634 0.109 Uiso 1 1 calc R
H6B H -0.0096 0.1800 0.1457 0.109 Uiso 1 1 calc R
H6C H -0.0019 0.0278 0.1187 0.109 Uiso 1 1 calc R
C7 C 0.15059(10) 0.0522(3) -0.03208(15) 0.0499(7) Uani 1 1 d .
H7A H 0.1613 0.1481 -0.0252 0.060 Uiso 1 1 calc R
C8 C 0.13153(15) 0.0349(5) -0.11289(19) 0.0947(15) Uani 1 1 d .
H8A H 0.1086 0.0995 -0.1254 0.142 Uiso 1 1 calc R
H8B H 0.1213 -0.0591 -0.1214 0.142 Uiso 1 1 calc R
H8C H 0.1525 0.0533 -0.1435 0.142 Uiso 1 1 calc R
C9 C 0.18692(10) -0.0457(4) -0.01099(19) 0.0657(9) Uani 1 1 d .
H9A H 0.1990 -0.0312 0.0404 0.099 Uiso 1 1 calc R
H9B H 0.2078 -0.0279 -0.0419 0.099 Uiso 1 1 calc R
H9C H 0.1773 -0.1406 -0.0179 0.099 Uiso 1 1 calc R
C10 C 0.14747(8) 0.3390(2) 0.16281(12) 0.0341(5) Uani 1 1 d .
C11 C 0.18060(9) 0.2997(3) 0.27963(13) 0.0456(7) Uani 1 1 d .
H11A H 0.1991 0.2612 0.3192 0.055 Uiso 1 1 calc R
C12 C 0.15260(10) 0.3983(3) 0.28375(13) 0.0512(7) Uani 1 1 d .
H12A H 0.1474 0.4427 0.3269 0.061 Uiso 1 1 calc R
C13 C 0.10199(14) 0.5340(4) 0.19232(17) 0.0910(15) Uani 1 1 d .
H13A H 0.0957 0.5391 0.1378 0.109 Uiso 1 1 calc R
C14 C 0.06166(14) 0.5015(5) 0.2209(3) 0.119(2) Uani 1 1 d .
H14A H 0.0508 0.4132 0.2010 0.178 Uiso 1 1 calc R
H14B H 0.0414 0.5738 0.2055 0.178 Uiso 1 1 calc R
H14C H 0.0672 0.4966 0.2744 0.178 Uiso 1 1 calc R
C15 C 0.11972(18) 0.6743(4) 0.2215(2) 0.1099(19) Uani 1 1 d .
H15A H 0.1451 0.6933 0.2022 0.165 Uiso 1 1 calc R
H15B H 0.1258 0.6717 0.2750 0.165 Uiso 1 1 calc R
H15C H 0.0995 0.7465 0.2059 0.165 Uiso 1 1 calc R
C16 C 0.20264(9) 0.1599(3) 0.17596(13) 0.0415(6) Uani 1 1 d .
H16A H 0.1946 0.1600 0.1216 0.050 Uiso 1 1 calc R
C17 C 0.24841(10) 0.1966(4) 0.19347(19) 0.0678(9) Uani 1 1 d .
H17A H 0.2527 0.2886 0.1748 0.102 Uiso 1 1 calc R
H17B H 0.2644 0.1299 0.1703 0.102 Uiso 1 1 calc R
H17C H 0.2574 0.1948 0.2465 0.102 Uiso 1 1 calc R
C18 C 0.19365(13) 0.0167(3) 0.2033(2) 0.0716(10) Uani 1 1 d .
H18A H 0.1641 -0.0025 0.1906 0.107 Uiso 1 1 calc R
H18B H 0.2020 0.0126 0.2564 0.107 Uiso 1 1 calc R
H18C H 0.2092 -0.0517 0.1802 0.107 Uiso 1 1 calc R
C19 C 0.05217(13) 0.5472(4) -0.0368(3) 0.1088(18) Uani 1 1 d .
H19A H 0.0349 0.5685 -0.0837 0.163 Uiso 1 1 calc R
H19B H 0.0711 0.6236 -0.0221 0.163 Uiso 1 1 calc R
H19C H 0.0346 0.5331 0.0004 0.163 Uiso 1 1 calc R
C20 C 0.03958(10) 0.2591(3) -0.08303(17) 0.0582(8) Uani 1 1 d .
H20A H 0.0241 0.2949 -0.1288 0.087 Uiso 1 1 calc R
H20B H 0.0210 0.2491 -0.0471 0.087 Uiso 1 1 calc R
H20C H 0.0513 0.1695 -0.0920 0.087 Uiso 1 1 calc R
C21 C 0.20032(10) 0.4111(3) -0.02982(19) 0.0607(8) Uani 1 1 d .
H21A H 0.2181 0.4806 -0.0466 0.091 Uiso 1 1 calc R
H21B H 0.1846 0.3640 -0.0721 0.091 Uiso 1 1 calc R
H21C H 0.2173 0.3444 0.0012 0.091 Uiso 1 1 calc R
C22 C 0.19937(11) 0.5999(3) 0.09736(19) 0.0678(9) Uani 1 1 d .
H22A H 0.2138 0.6700 0.0733 0.102 Uiso 1 1 calc R
H22B H 0.2196 0.5376 0.1250 0.102 Uiso 1 1 calc R
H22C H 0.1833 0.6443 0.1308 0.102 Uiso 1 1 calc R
N1 N 0.11917(7) 0.03358(19) 0.01546(11) 0.0363(5) Uani 1 1 d .
N2 N 0.07499(7) 0.0728(2) 0.08718(11) 0.0386(5) Uani 1 1 d .
N3 N 0.17727(6) 0.26428(19) 0.20533(10) 0.0338(4) Uani 1 1 d .
N4 N 0.13252(8) 0.4231(2) 0.21272(10) 0.0489(6) Uani 1 1 d .
H2 H 0.1460(9) 0.607(3) -0.0248(15) 0.052(8) Uiso 1 1 d .
H1 H 0.1033(9) 0.408(3) -0.1068(15) 0.053(8) Uiso 1 1 d .

loop_
_atom_site_aniso_label
_atom_site_aniso_U_11
_atom_site_aniso_U_22
_atom_site_aniso_U_33
_atom_site_aniso_U_23
_atom_site_aniso_U_13
_atom_site_aniso_U_12
Ni1 0.03470(18) 0.02672(15) 0.02092(14) -0.00145(11) 0.00290(11) 0.00024(12)
Si1 0.0357(4) 0.0335(3) 0.0303(3) 0.0048(3) -0.0014(3) -0.0022(3)
Si2 0.0383(4) 0.0311(3) 0.0377(4) -0.0010(3) 0.0011(3) -0.0054(3)
C1 0.0336(13) 0.0348(12) 0.0235(10) 0.0036(8) 0.0003(10) 0.0001(9)
C2 0.0519(18) 0.0277(13) 0.0642(17) 0.0000(12) 0.0038(15) -0.0073(11)
C3 0.0481(18) 0.0379(14) 0.0642(18) 0.0122(12) 0.0041(15) -0.0129(12)
C4 0.0451(17) 0.0613(18) 0.0443(14) 0.0062(12) 0.0158(13) -0.0020(13)
C5 0.081(3) 0.177(5) 0.050(2) 0.021(2) 0.023(2) 0.033(3)
C6 0.045(2) 0.077(2) 0.098(3) 0.006(2) 0.021(2) 0.0053(16)
C7 0.070(2) 0.0344(13) 0.0507(16) -0.0090(11) 0.0257(15) -0.0023(12)
C8 0.119(4) 0.121(3) 0.0482(19) 0.001(2) 0.026(2) 0.051(3)
C9 0.049(2) 0.075(2) 0.074(2) -0.0176(17) 0.0143(17) -0.0001(16)
C10 0.0419(15) 0.0328(12) 0.0268(11) -0.0014(9) 0.0037(10) 0.0029(10)
C11 0.0577(19) 0.0522(16) 0.0232(11) 0.0001(10) -0.0042(12) 0.0065(13)
C12 0.071(2) 0.0585(17) 0.0212(11) -0.0062(11) -0.0011(12) 0.0148(15)
C13 0.121(4) 0.116(3) 0.0306(15) -0.0105(17) -0.0030(18) 0.081(3)
C14 0.076(3) 0.162(5) 0.105(3) -0.082(3) -0.027(3) 0.061(3)
C15 0.195(5) 0.060(2) 0.088(3) 0.014(2) 0.063(3) 0.061(3)
C16 0.0488(16) 0.0426(14) 0.0311(12) -0.0027(10) 0.0011(11) 0.0107(11)
C17 0.049(2) 0.091(3) 0.064(2) -0.0107(18) 0.0091(16) 0.0084(17)
C18 0.098(3) 0.0402(16) 0.078(2) 0.0082(15) 0.018(2) 0.0173(16)
C19 0.063(3) 0.055(2) 0.186(5) -0.028(3) -0.045(3) 0.0172(18)
C20 0.053(2) 0.0511(17) 0.0610(18) 0.0031(14) -0.0174(15) -0.0090(14)
C21 0.0476(18) 0.0645(19) 0.074(2) -0.0120(16) 0.0222(16) -0.0160(15)
C22 0.070(2) 0.062(2) 0.066(2) -0.0164(16) -0.0049(18) -0.0225(17)
N1 0.0450(13) 0.0248(9) 0.0388(11) -0.0007(8) 0.0061(10) -0.0024(8)
N2 0.0384(12) 0.0407(11) 0.0368(11) 0.0071(9) 0.0066(10) -0.0029(9)
N3 0.0422(13) 0.0343(10) 0.0233(9) -0.0014(7) 0.0005(9) 0.0029(9)
N4 0.0669(17) 0.0551(14) 0.0226(10) -0.0070(9) 0.0014(10) 0.0249(12)

loop_
_atom_type_symbol
_atom_type_description
_atom_type_scat_dispersion_real
_atom_type_scat_dispersion_imag
_atom_type_scat_source
C C 0.0033 0.0016 'International Tables Vol C Tables 4.2.6.8 and 6.1.1.4'
H H 0.0000 0.0000 'International Tables Vol C Tables 4.2.6.8 and 6.1.1.4'
N N 0.0061 0.0033 'International Tables Vol C Tables 4.2.6.8 and 6.1.1.4'
Si Si 0.0817 0.0704 'International Tables Vol C Tables 4.2.6.8 and 6.1.1.4'
Ni Ni 0.3393 1.1124 'International Tables Vol C Tables 4.2.6.8 and 6.1.1.4'

loop_
_geom_angle_atom_site_label_1
_geom_angle_atom_site_label_2
_geom_angle_atom_site_label_3
_geom_angle
C10 Ni1 C1 100.74(9)
C10 Ni1 Si1 156.87(7)
C1 Ni1 Si1 92.61(7)
C10 Ni1 Si2 94.80(8)
C1 Ni1 Si2 152.03(7)
Si1 Ni1 Si2 81.33(3)
C19 Si1 C20 100.43(16)
C19 Si1 Ni1 112.16(16)
C20 Si1 Ni1 116.96(10)
C19 Si1 H1 105.0(11)
C20 Si1 H1 104.1(12)
Ni1 Si1 H1 116.3(12)
C21 Si2 C22 102.86(16)
C21 Si2 Ni1 105.45(10)
C22 Si2 Ni1 119.82(11)
C21 Si2 H2 101.4(11)
C22 Si2 H2 101.3(11)
Ni1 Si2 H2 123.0(11)
N2 C1 N1 103.42(19)
N2 C1 Ni1 131.51(17)
N1 C1 Ni1 125.05(17)
C3 C2 N1 106.7(2)
C3 C2 H2A 126.6
N1 C2 H2A 126.6
C2 C3 N2 107.1(2)
C2 C3 H3A 126.5
N2 C3 H3A 126.5
N2 C4 C6 111.5(3)
N2 C4 C5 110.2(3)
C6 C4 C5 113.8(3)
N2 C4 H4A 107.0
C6 C4 H4A 107.0
C5 C4 H4A 107.0
C4 C5 H5A 109.5
C4 C5 H5B 109.5
H5A C5 H5B 109.5
C4 C5 H5C 109.5
H5A C5 H5C 109.5
H5B C5 H5C 109.5
C4 C6 H6A 109.5
C4 C6 H6B 109.5
H6A C6 H6B 109.5
C4 C6 H6C 109.5
H6A C6 H6C 109.5
H6B C6 H6C 109.5
N1 C7 C9 111.4(2)
N1 C7 C8 110.9(3)
C9 C7 C8 110.9(3)
N1 C7 H7A 107.8
C9 C7 H7A 107.8
C8 C7 H7A 107.8
C7 C8 H8A 109.5
C7 C8 H8B 109.5
H8A C8 H8B 109.5
C7 C8 H8C 109.5
H8A C8 H8C 109.5
H8B C8 H8C 109.5
C7 C9 H9A 109.5
C7 C9 H9B 109.5
H9A C9 H9B 109.5
C7 C9 H9C 109.5
H9A C9 H9C 109.5
H9B C9 H9C 109.5
N3 C10 N4 103.29(19)
N3 C10 Ni1 131.53(17)
N4 C10 Ni1 124.80(18)
C12 C11 N3 106.8(2)
C12 C11 H11A 126.6
N3 C11 H11A 126.6
C11 C12 N4 107.0(2)
C11 C12 H12A 126.5
N4 C12 H12A 126.5
N4 C13 C14 110.3(4)
N4 C13 C15 110.8(4)
C14 C13 C15 110.9(3)
N4 C13 H13A 108.2
C14 C13 H13A 108.2
C15 C13 H13A 108.2
C13 C14 H14A 109.5
C13 C14 H14B 109.5
H14A C14 H14B 109.5
C13 C14 H14C 109.5
H14A C14 H14C 109.5
H14B C14 H14C 109.5
C13 C15 H15A 109.5
C13 C15 H15B 109.5
H15A C15 H15B 109.5
C13 C15 H15C 109.5
H15A C15 H15C 109.5
H15B C15 H15C 109.5
N3 C16 C17 110.9(2)
N3 C16 C18 110.8(2)
C17 C16 C18 112.4(3)
N3 C16 H16A 107.5
C17 C16 H16A 107.5
C18 C16 H16A 107.5
C16 C17 H17A 109.5
C16 C17 H17B 109.5
H17A C17 H17B 109.5
C16 C17 H17C 109.5
H17A C17 H17C 109.5
H17B C17 H17C 109.5
C16 C18 H18A 109.5
C16 C18 H18B 109.5
H18A C18 H18B 109.5
C16 C18 H18C 109.5
H18A C18 H18C 109.5
H18B C18 H18C 109.5
Si1 C19 H19A 109.5
Si1 C19 H19B 109.5
H19A C19 H19B 109.5
Si1 C19 H19C 109.5
H19A C19 H19C 109.5
H19B C19 H19C 109.5
Si1 C20 H20A 109.5
Si1 C20 H20B 109.5
H20A C20 H20B 109.5
Si1 C20 H20C 109.5
H20A C20 H20C 109.5
H20B C20 H20C 109.5
Si2 C21 H21A 109.5
Si2 C21 H21B 109.5
H21A C21 H21B 109.5
Si2 C21 H21C 109.5
H21A C21 H21C 109.5
H21B C21 H21C 109.5
Si2 C22 H22A 109.5
Si2 C22 H22B 109.5
H22A C22 H22B 109.5
Si2 C22 H22C 109.5
H22A C22 H22C 109.5
H22B C22 H22C 109.5
C1 N1 C2 111.4(2)
C1 N1 C7 124.54(19)
C2 N1 C7 124.0(2)
C1 N2 C3 111.4(2)
C1 N2 C4 122.9(2)
C3 N2 C4 125.7(2)
C10 N3 C11 111.6(2)
C10 N3 C16 123.41(19)
C11 N3 C16 125.0(2)
C10 N4 C12 111.3(2)
C10 N4 C13 124.1(2)
C12 N4 C13 124.3(2)

loop_
_geom_bond_atom_site_label_1
_geom_bond_atom_site_label_2
_geom_bond_distance
Ni1 C10 1.921(2)
Ni1 C1 1.928(2)
Ni1 Si1 2.2419(10)
Ni1 Si2 2.2442(8)
Si1 C19 1.896(4)
Si1 C20 1.899(3)
Si1 H1 1.40(3)
Si2 C21 1.893(3)
Si2 C22 1.902(3)
Si2 H2 1.44(3)
C1 N2 1.360(3)
C1 N1 1.364(3)
C2 C3 1.332(4)
C2 N1 1.386(3)
C2 H2A 0.9400
C3 N2 1.385(3)
C3 H3A 0.9400
C4 N2 1.466(3)
C4 C6 1.508(4)
C4 C5 1.515(4)
C4 H4A 0.9900
C5 H5A 0.9700
C5 H5B 0.9700
C5 H5C 0.9700
C6 H6A 0.9700
C6 H6B 0.9700
C6 H6C 0.9700
C7 N1 1.462(3)
C7 C9 1.513(4)
C7 C8 1.520(5)
C7 H7A 0.9900
C8 H8A 0.9700
C8 H8B 0.9700
C8 H8C 0.9700
C9 H9A 0.9700
C9 H9B 0.9700
C9 H9C 0.9700
C10 N3 1.349(3)
C10 N4 1.373(3)
C11 C12 1.328(4)
C11 N3 1.394(3)
C11 H11A 0.9400
C12 N4 1.380(3)
C12 H12A 0.9400
C13 N4 1.466(4)
C13 C14 1.525(7)
C13 C15 1.533(6)
C13 H13A 0.9900
C14 H14A 0.9700
C14 H14B 0.9700
C14 H14C 0.9700
C15 H15A 0.9700
C15 H15B 0.9700
C15 H15C 0.9700
C16 N3 1.461(3)
C16 C17 1.513(4)
C16 C18 1.515(4)
C16 H16A 0.9900
C17 H17A 0.9700
C17 H17B 0.9700
C17 H17C 0.9700
C18 H18A 0.9700
C18 H18B 0.9700
C18 H18C 0.9700
C19 H19A 0.9700
C19 H19B 0.9700
C19 H19C 0.9700
C20 H20A 0.9700
C20 H20B 0.9700
C20 H20C 0.9700
C21 H21A 0.9700
C21 H21B 0.9700
C21 H21C 0.9700
C22 H22A 0.9700
C22 H22B 0.9700
C22 H22C 0.9700
